data_2226186
loop_
_publ_author_name
'Saravanan, B.'
'Dhayalan, V.'
'Mohanakrishnan, A. K.'
'Chakkaravarthi, G.'
'Manivannan, V.'

_publ_section_title
;
 Diethyl
 2-{[3-(2,4,6-trimethylbenzyl)-1-phenylsulfonyl-1<i>H</i>-indol-2-yl]methylidene}propanedioate
;
_journal_coeditor_code IS2550
_journal_issue 6
_journal_name_full 'Acta Crystallographica Section E'
_journal_page_first o1509
_journal_paper_doi 10.1107/S1600536810019690
_journal_volume 66
_journal_year 2010
_chemical_formula_iupac 'C32 H33 N O6 S'
_chemical_formula_moiety 'C32 H33 N O6 S'
_chemical_formula_sum 'C32 H33 N O6 S'
_chemical_formula_weight 559.65
_chemical_name_systematic
;
Diethyl 2-{[3-(2,4,6-trimethylbenzyl)-1-phenylsulfonyl-
1<i>H</i>-indol-2-yl]methylidene}propanedioate
;
_space_group_IT_number 2
_symmetry_cell_setting triclinic
_symmetry_space_group_name_Hall '-P 1'
_symmetry_space_group_name_H-M 'P -1'
_atom_sites_solution_hydrogens geom
_atom_sites_solution_primary direct
_atom_sites_solution_secondary difmap
_audit_creation_method SHELXL-97
_cell_angle_alpha 78.456(3)
_cell_angle_beta 87.236(4)
_cell_angle_gamma 86.736(3)
_cell_formula_units_Z 2
_cell_length_a 8.5103(4)
_cell_length_b 8.9540(4)
_cell_length_c 19.6546(10)
_cell_measurement_reflns_used 7772
_cell_measurement_temperature 295(2)
_cell_measurement_theta_max 24.3
_cell_measurement_theta_min 2.4
_cell_volume 1463.99(12)
_computing_cell_refinement '<i>SAINT</i> (Bruker, 2004)'
_computing_data_collection '<i>APEX2</i> (Bruker, 2004)'
_computing_data_reduction '<i>SAINT</i> (Bruker, 2004)'
_computing_molecular_graphics '<i>PLATON</i> (Spek, 2009)'
_computing_publication_material '<i>SHELXL97</i> (Sheldrick, 2008)'
_computing_structure_refinement '<i>SHELXL97</i> (Sheldrick, 2008)'
_computing_structure_solution '<i>SHELXS97</i> (Sheldrick, 2008)'
_diffrn_ambient_temperature 295(2)
_diffrn_measured_fraction_theta_full 0.986
_diffrn_measured_fraction_theta_max 0.986
_diffrn_measurement_device_type 'Bruker Kappa APEXII'
_diffrn_measurement_method '\w and \f'
_diffrn_radiation_monochromator graphite
_diffrn_radiation_source 'fine-focus sealed tube'
_diffrn_radiation_type MoK\a
_diffrn_radiation_wavelength 0.71073
_diffrn_reflns_av_R_equivalents 0.0420
_diffrn_reflns_av_sigmaI/netI 0.0396
_diffrn_reflns_limit_h_max 10
_diffrn_reflns_limit_h_min -11
_diffrn_reflns_limit_k_max 11
_diffrn_reflns_limit_k_min -11
_diffrn_reflns_limit_l_max 22
_diffrn_reflns_limit_l_min -26
_diffrn_reflns_number 26660
_diffrn_reflns_theta_full 28.54
_diffrn_reflns_theta_max 28.54
_diffrn_reflns_theta_min 1.06
_diffrn_standards_interval_count 0
_diffrn_standards_interval_time 0
_diffrn_standards_number 0
_exptl_absorpt_coefficient_mu 0.155
_exptl_absorpt_correction_T_max 0.976
_exptl_absorpt_correction_T_min 0.967
_exptl_absorpt_correction_type multi-scan
_exptl_absorpt_process_details '(<i>SADABS</i>; Sheldrick, 1996)'
_exptl_crystal_colour colourless
_exptl_crystal_density_diffrn 1.270
_exptl_crystal_density_method 'not measured'
_exptl_crystal_description block
_exptl_crystal_F_000 592
_exptl_crystal_size_max 0.22
_exptl_crystal_size_mid 0.18
_exptl_crystal_size_min 0.16
_refine_diff_density_max 0.417
_refine_diff_density_min -0.309
_refine_ls_extinction_method none
_refine_ls_goodness_of_fit_ref 1.026
_refine_ls_hydrogen_treatment mixed
_refine_ls_matrix_type full
_refine_ls_number_parameters 370
_refine_ls_number_reflns 7349
_refine_ls_number_restraints 2
_refine_ls_restrained_S_all 1.047
_refine_ls_R_factor_all 0.1065
_refine_ls_R_factor_gt 0.0624
_refine_ls_shift/su_max 0.000
_refine_ls_shift/su_mean 0.000
_refine_ls_structure_factor_coef Fsqd
_refine_ls_weighting_details 'calc w=1/[\s^2^(Fo^2^)+(0.1050P)^2^+0.4069P] where P=(Fo^2^+2Fc^2^)/3'
_refine_ls_weighting_scheme calc
_refine_ls_wR_factor_gt 0.1738
_refine_ls_wR_factor_ref 0.2112
_reflns_number_gt 4328
_reflns_number_total 7349
_reflns_threshold_expression I>2sigma(I)
_cod_data_source_file is2550.cif
_cod_data_source_block I
_cod_database_code 2226186
_cod_database_fobs_code 2226186

loop_
_symmetry_equiv_pos_as_xyz
'x, y, z'
'-x, -y, -z'

loop_
_atom_site_type_symbol
_atom_site_label
_atom_site_fract_x
_atom_site_fract_y
_atom_site_fract_z
_atom_site_U_iso_or_equiv
_atom_site_adp_type
_atom_site_calc_flag
_atom_site_refinement_flags
_atom_site_occupancy
_atom_site_disorder_assembly
_atom_site_disorder_group
S S1 -0.00108(7) 0.35985(9) 0.37321(3) 0.0626(2) Uani d . 1 . .
O O1 -0.0678(2) 0.4651(3) 0.41334(11) 0.0837(6) Uani d . 1 . .
O O2 -0.0971(2) 0.2939(3) 0.33112(10) 0.0790(6) Uani d . 1 . .
O O3 -0.0750(3) 0.2569(3) 0.11855(14) 0.1099(9) Uani d . 1 . .
O O4 -0.1997(3) 0.6190(3) 0.21742(15) 0.1050(8) Uani d . 1 . .
O O5 -0.1945(3) 0.4863(3) 0.08992(14) 0.1139(9) Uani d . 1 . .
O O6 0.0438(3) 0.6904(2) 0.18672(12) 0.0852(6) Uani d . 1 . .
N N1 0.1367(2) 0.4543(2) 0.31990(10) 0.0526(5) Uani d . 1 . .
C C1 0.1061(3) 0.2144(3) 0.42788(13) 0.0598(6) Uani d . 1 . .
C C2 0.1303(4) 0.2243(4) 0.49532(16) 0.0859(9) Uani d . 1 . .
H H2 0.0909 0.3089 0.5126 0.103 Uiso calc R 1 . .
C C3 0.2130(5) 0.1083(5) 0.5370(2) 0.1025(12) Uani d . 1 . .
H H3 0.2274 0.1134 0.5831 0.123 Uiso calc R 1 . .
C C4 0.2739(5) -0.0135(5) 0.5118(2) 0.1069(13) Uani d . 1 . .
H H4 0.3293 -0.0919 0.5406 0.128 Uiso calc R 1 . .
C C5 0.2542(6) -0.0217(4) 0.4438(3) 0.1226(16) Uani d . 1 . .
H H5 0.2988 -0.1040 0.4261 0.147 Uiso calc R 1 . .
C C6 0.1677(5) 0.0930(3) 0.40152(18) 0.0889(10) Uani d . 1 . .
H H6 0.1518 0.0873 0.3556 0.107 Uiso calc R 1 . .
C C7 0.2050(3) 0.3920(3) 0.26267(12) 0.0489(5) Uani d . 1 . .
C C8 0.3634(3) 0.4001(2) 0.26078(12) 0.0487(5) Uani d . 1 . .
C C9 0.4031(3) 0.4704(2) 0.31715(12) 0.0490(5) Uani d . 1 . .
C C10 0.5466(3) 0.5094(3) 0.33863(15) 0.0623(6) Uani d . 1 . .
H H10 0.6403 0.4902 0.3148 0.075 Uiso calc R 1 . .
C C11 0.5468(4) 0.5764(3) 0.39536(16) 0.0722(8) Uani d . 1 . .
H H11 0.6416 0.6032 0.4102 0.087 Uiso calc R 1 . .
C C12 0.4072(4) 0.6049(3) 0.43112(16) 0.0721(8) Uani d . 1 . .
H H12 0.4106 0.6489 0.4700 0.087 Uiso calc R 1 . .
C C13 0.2652(3) 0.5699(3) 0.41068(14) 0.0653(7) Uani d . 1 . .
H H13 0.1721 0.5906 0.4346 0.078 Uiso calc R 1 . .
C C14 0.2644(3) 0.5025(3) 0.35296(12) 0.0503(5) Uani d . 1 . .
C C15 0.1071(3) 0.3562(3) 0.20960(13) 0.0563(6) Uani d . 1 . .
C C16 -0.0135(3) 0.4425(3) 0.18005(13) 0.0592(6) Uani d . 1 . .
C C17 -0.0687(4) 0.5916(3) 0.19722(14) 0.0671(7) Uani d . 1 . .
C C18 0.0018(6) 0.8430(4) 0.1979(2) 0.1203(15) Uani d D 1 . .
H H19A -0.1097 0.8655 0.1904 0.144 Uiso calc R 1 . .
H H19B 0.0600 0.9163 0.1644 0.144 Uiso calc R 1 . .
C C19 0.0364(8) 0.8585(6) 0.2684(3) 0.161(2) Uani d D 1 . .
H H66A -0.0292 0.7935 0.3014 0.241 Uiso calc R 1 . .
H H66B 0.0159 0.9626 0.2730 0.241 Uiso calc R 1 . .
H H66C 0.1451 0.8294 0.2769 0.241 Uiso calc R 1 . .
C C20 -0.1044(4) 0.4002(4) 0.12446(16) 0.0763(8) Uani d . 1 . .
C C21 -0.1577(6) 0.2046(7) 0.0635(2) 0.1310(17) Uani d D 1 . .
H H21A -0.1874 0.0999 0.0792 0.157 Uiso calc R 1 . .
H H21B -0.2520 0.2685 0.0512 0.157 Uiso calc R 1 . .
C C22 -0.0463(8) 0.2163(10) 0.0041(3) 0.191(3) Uani d D 1 . .
H H33A 0.0557 0.1769 0.0198 0.287 Uiso calc R 1 . .
H H33B -0.0402 0.3214 -0.0185 0.287 Uiso calc R 1 . .
H H33C -0.0812 0.1584 -0.0280 0.287 Uiso calc R 1 . .
C C23 0.4831(3) 0.3629(3) 0.20674(15) 0.0629(7) Uani d . 1 . .
H H23A 0.5870 0.3602 0.2253 0.076 Uiso calc R 1 . .
H H23B 0.4785 0.4456 0.1665 0.076 Uiso calc R 1 . .
C C24 0.4654(3) 0.2139(3) 0.18243(12) 0.0514(5) Uani d . 1 . .
C C25 0.4139(3) 0.2122(3) 0.11623(12) 0.0545(6) Uani d . 1 . .
C C26 0.4067(3) 0.0728(3) 0.09579(14) 0.0637(7) Uani d . 1 . .
H H26 0.3716 0.0719 0.0518 0.076 Uiso calc R 1 . .
C C27 0.4493(3) -0.0634(3) 0.13816(16) 0.0683(7) Uani d . 1 . .
C C28 0.5004(4) -0.0589(3) 0.20301(16) 0.0722(8) Uani d . 1 . .
H H28 0.5302 -0.1500 0.2324 0.087 Uiso calc R 1 . .
C C29 0.5091(3) 0.0768(3) 0.22612(13) 0.0606(6) Uani d . 1 . .
C C30 0.3701(4) 0.3567(3) 0.06561(15) 0.0847(9) Uani d . 1 . .
H H30A 0.4612 0.4166 0.0538 0.127 Uiso calc R 1 . .
H H30B 0.2894 0.4142 0.0865 0.127 Uiso calc R 1 . .
H H30C 0.3319 0.3315 0.0244 0.127 Uiso calc R 1 . .
C C31 0.4440(5) -0.2144(4) 0.1150(2) 0.1061(13) Uani d . 1 . .
H H31A 0.5475 -0.2632 0.1164 0.159 Uiso calc R 1 . .
H H31B 0.4078 -0.1970 0.0685 0.159 Uiso calc R 1 . .
H H31C 0.3732 -0.2789 0.1456 0.159 Uiso calc R 1 . .
C C32 0.5710(5) 0.0727(5) 0.29715(17) 0.0964(11) Uani d . 1 . .
H H32A 0.5875 -0.0314 0.3207 0.145 Uiso calc R 1 . .
H H32B 0.4960 0.1244 0.3236 0.145 Uiso calc R 1 . .
H H32C 0.6690 0.1227 0.2924 0.145 Uiso calc R 1 . .
H H15 0.143(4) 0.268(4) 0.1932(16) 0.085(9) Uiso d . 1 . .

loop_
_atom_site_aniso_label
_atom_site_aniso_U_11
_atom_site_aniso_U_22
_atom_site_aniso_U_33
_atom_site_aniso_U_12
_atom_site_aniso_U_13
_atom_site_aniso_U_23
S1 0.0375(3) 0.0952(5) 0.0569(4) 0.0061(3) -0.0024(3) -0.0216(3)
O1 0.0545(11) 0.1244(17) 0.0742(13) 0.0296(11) 0.0046(9) -0.0356(12)
O2 0.0433(10) 0.1292(17) 0.0664(11) -0.0156(10) -0.0065(8) -0.0196(12)
O3 0.116(2) 0.123(2) 0.1081(18) 0.0088(16) -0.0507(16) -0.0572(16)
O4 0.0776(16) 0.0955(16) 0.132(2) 0.0165(13) 0.0206(15) -0.0106(15)
O5 0.114(2) 0.134(2) 0.0925(17) 0.0064(17) -0.0521(16) -0.0129(16)
O6 0.0803(14) 0.0767(13) 0.1012(16) -0.0048(11) -0.0096(12) -0.0222(12)
N1 0.0419(10) 0.0665(12) 0.0531(11) 0.0079(9) -0.0069(8) -0.0224(9)
C1 0.0464(13) 0.0751(16) 0.0592(14) -0.0097(12) -0.0018(11) -0.0144(12)
C2 0.082(2) 0.112(2) 0.0647(18) 0.0148(19) -0.0113(16) -0.0244(18)
C3 0.100(3) 0.126(3) 0.076(2) 0.005(2) -0.025(2) -0.003(2)
C4 0.112(3) 0.079(2) 0.117(3) -0.005(2) -0.026(3) 0.016(2)
C5 0.171(5) 0.0572(19) 0.136(4) 0.013(2) -0.016(3) -0.014(2)
C6 0.126(3) 0.0638(17) 0.080(2) -0.0078(18) -0.013(2) -0.0185(16)
C7 0.0446(12) 0.0520(12) 0.0521(12) 0.0033(9) -0.0016(10) -0.0168(10)
C8 0.0460(12) 0.0451(11) 0.0557(13) 0.0033(9) -0.0004(10) -0.0132(10)
C9 0.0453(12) 0.0443(11) 0.0578(13) 0.0030(9) -0.0075(10) -0.0111(10)
C10 0.0492(14) 0.0630(15) 0.0762(17) -0.0023(11) -0.0088(12) -0.0160(13)
C11 0.0664(18) 0.0683(16) 0.087(2) -0.0012(13) -0.0280(15) -0.0228(15)
C12 0.081(2) 0.0662(16) 0.0774(18) 0.0166(14) -0.0329(16) -0.0323(14)
C13 0.0630(16) 0.0722(16) 0.0663(16) 0.0201(13) -0.0149(13) -0.0305(13)
C14 0.0471(12) 0.0492(12) 0.0571(13) 0.0112(10) -0.0116(10) -0.0175(10)
C15 0.0494(13) 0.0685(15) 0.0556(14) -0.0023(11) 0.0002(11) -0.0243(12)
C16 0.0516(14) 0.0766(16) 0.0496(13) -0.0056(12) -0.0022(11) -0.0121(12)
C17 0.0627(17) 0.0747(17) 0.0579(15) 0.0066(14) -0.0037(13) -0.0016(13)
C18 0.129(4) 0.080(2) 0.152(4) 0.010(2) -0.020(3) -0.025(3)
C19 0.221(7) 0.123(4) 0.158(5) 0.045(4) -0.067(5) -0.075(3)
C20 0.0659(18) 0.100(2) 0.0638(17) -0.0061(16) -0.0127(14) -0.0151(16)
C21 0.119(4) 0.178(5) 0.116(3) -0.015(3) -0.037(3) -0.069(3)
C22 0.170(6) 0.307(9) 0.127(4) -0.039(6) -0.001(4) -0.109(6)
C23 0.0544(14) 0.0630(14) 0.0751(17) -0.0084(12) 0.0160(12) -0.0250(13)
C24 0.0454(12) 0.0514(12) 0.0561(13) 0.0037(10) 0.0065(10) -0.0116(10)
C25 0.0534(13) 0.0565(13) 0.0496(13) 0.0071(10) 0.0074(10) -0.0058(10)
C26 0.0599(15) 0.0753(17) 0.0586(15) 0.0010(13) 0.0005(12) -0.0217(13)
C27 0.0668(17) 0.0553(14) 0.0840(19) 0.0031(12) 0.0043(14) -0.0204(14)
C28 0.0753(19) 0.0520(14) 0.082(2) 0.0174(13) -0.0007(15) -0.0013(13)
C29 0.0551(14) 0.0650(15) 0.0589(15) 0.0131(12) -0.0055(11) -0.0092(12)
C30 0.106(3) 0.0739(18) 0.0615(17) 0.0176(17) 0.0107(16) 0.0080(14)
C31 0.113(3) 0.0680(19) 0.146(3) -0.0031(19) 0.008(3) -0.046(2)
C32 0.096(3) 0.117(3) 0.074(2) 0.029(2) -0.0270(18) -0.0164(19)

loop_
_atom_type_symbol
_atom_type_description
_atom_type_scat_dispersion_real
_atom_type_scat_dispersion_imag
_atom_type_scat_source
C C 0.0033 0.0016 'International Tables Vol C Tables 4.2.6.8 and 6.1.1.4'
H H 0.0000 0.0000 'International Tables Vol C Tables 4.2.6.8 and 6.1.1.4'
N N 0.0061 0.0033 'International Tables Vol C Tables 4.2.6.8 and 6.1.1.4'
O O 0.0106 0.0060 'International Tables Vol C Tables 4.2.6.8 and 6.1.1.4'
S S 0.1246 0.1234 'International Tables Vol C Tables 4.2.6.8 and 6.1.1.4'

loop_
_geom_angle_atom_site_label_1
_geom_angle_atom_site_label_2
_geom_angle_atom_site_label_3
_geom_angle_site_symmetry_1
_geom_angle_site_symmetry_3
_geom_angle
_geom_angle_publ_flag
O2 S1 O1 . . 120.54(13) ?
O2 S1 N1 . . 106.83(11) ?
O1 S1 N1 . . 105.76(13) ?
O2 S1 C1 . . 109.32(13) ?
O1 S1 C1 . . 108.79(13) ?
N1 S1 C1 . . 104.36(11) ?
C20 O3 C21 . . 116.6(3) ?
C17 O6 C18 . . 117.1(3) ?
C14 N1 C7 . . 106.24(18) ?
C14 N1 S1 . . 115.80(16) ?
C7 N1 S1 . . 120.08(16) ?
C6 C1 C2 . . 120.7(3) ?
C6 C1 S1 . . 118.6(2) ?
C2 C1 S1 . . 120.7(2) ?
C3 C2 C1 . . 119.4(3) ?
C3 C2 H2 . . 120.3 ?
C1 C2 H2 . . 120.3 ?
C4 C3 C2 . . 120.6(4) ?
C4 C3 H3 . . 119.7 ?
C2 C3 H3 . . 119.7 ?
C3 C4 C5 . . 120.2(4) ?
C3 C4 H4 . . 119.9 ?
C5 C4 H4 . . 119.9 ?
C4 C5 C6 . . 119.7(4) ?
C4 C5 H5 . . 120.1 ?
C6 C5 H5 . . 120.1 ?
C1 C6 C5 . . 119.3(3) ?
C1 C6 H6 . . 120.4 ?
C5 C6 H6 . . 120.4 ?
C8 C7 N1 . . 109.75(19) ?
C8 C7 C15 . . 128.0(2) ?
N1 C7 C15 . . 121.3(2) ?
C7 C8 C9 . . 107.7(2) ?
C7 C8 C23 . . 128.9(2) ?
C9 C8 C23 . . 123.0(2) ?
C14 C9 C10 . . 119.5(2) ?
C14 C9 C8 . . 108.2(2) ?
C10 C9 C8 . . 132.3(2) ?
C11 C10 C9 . . 118.7(3) ?
C11 C10 H10 . . 120.6 ?
C9 C10 H10 . . 120.6 ?
C10 C11 C12 . . 120.8(3) ?
C10 C11 H11 . . 119.6 ?
C12 C11 H11 . . 119.6 ?
C13 C12 C11 . . 121.7(3) ?
C13 C12 H12 . . 119.1 ?
C11 C12 H12 . . 119.1 ?
C12 C13 C14 . . 117.7(3) ?
C12 C13 H13 . . 121.1 ?
C14 C13 H13 . . 121.1 ?
C13 C14 C9 . . 121.5(2) ?
C13 C14 N1 . . 130.4(2) ?
C9 C14 N1 . . 108.11(19) ?
C16 C15 C7 . . 126.1(2) ?
C16 C15 H15 . . 120.2(19) ?
C7 C15 H15 . . 113.4(19) ?
C15 C16 C17 . . 124.2(2) ?
C15 C16 C20 . . 122.8(3) ?
C17 C16 C20 . . 113.0(2) ?
O4 C17 O6 . . 124.2(3) ?
O4 C17 C16 . . 123.9(3) ?
O6 C17 C16 . . 112.0(2) ?
O6 C18 C19 . . 111.3(4) ?
O6 C18 H19A . . 109.4 ?
C19 C18 H19A . . 109.4 ?
O6 C18 H19B . . 109.4 ?
C19 C18 H19B . . 109.4 ?
H19A C18 H19B . . 108.0 ?
C18 C19 H66A . . 109.5 ?
C18 C19 H66B . . 109.5 ?
H66A C19 H66B . . 109.5 ?
C18 C19 H66C . . 109.5 ?
H66A C19 H66C . . 109.5 ?
H66B C19 H66C . . 109.5 ?
O5 C20 O3 . . 124.2(3) ?
O5 C20 C16 . . 123.4(3) ?
O3 C20 C16 . . 112.5(3) ?
C22 C21 O3 . . 105.9(4) ?
C22 C21 H21A . . 110.5 ?
O3 C21 H21A . . 110.5 ?
C22 C21 H21B . . 110.5 ?
O3 C21 H21B . . 110.5 ?
H21A C21 H21B . . 108.7 ?
C21 C22 H33A . . 109.5 ?
C21 C22 H33B . . 109.5 ?
H33A C22 H33B . . 109.5 ?
C21 C22 H33C . . 109.5 ?
H33A C22 H33C . . 109.5 ?
H33B C22 H33C . . 109.5 ?
C8 C23 C24 . . 116.5(2) ?
C8 C23 H23A . . 108.2 ?
C24 C23 H23A . . 108.2 ?
C8 C23 H23B . . 108.2 ?
C24 C23 H23B . . 108.2 ?
H23A C23 H23B . . 107.3 ?
C29 C24 C25 . . 119.5(2) ?
C29 C24 C23 . . 119.0(2) ?
C25 C24 C23 . . 121.5(2) ?
C26 C25 C24 . . 118.9(2) ?
C26 C25 C30 . . 119.0(2) ?
C24 C25 C30 . . 122.1(2) ?
C27 C26 C25 . . 122.4(3) ?
C27 C26 H26 . . 118.8 ?
C25 C26 H26 . . 118.8 ?
C26 C27 C28 . . 117.6(2) ?
C26 C27 C31 . . 122.1(3) ?
C28 C27 C31 . . 120.2(3) ?
C27 C28 C29 . . 122.3(2) ?
C27 C28 H28 . . 118.9 ?
C29 C28 H28 . . 118.9 ?
C28 C29 C24 . . 119.3(2) ?
C28 C29 C32 . . 119.1(3) ?
C24 C29 C32 . . 121.6(3) ?
C25 C30 H30A . . 109.5 ?
C25 C30 H30B . . 109.5 ?
H30A C30 H30B . . 109.5 ?
C25 C30 H30C . . 109.5 ?
H30A C30 H30C . . 109.5 ?
H30B C30 H30C . . 109.5 ?
C27 C31 H31A . . 109.5 ?
C27 C31 H31B . . 109.5 ?
H31A C31 H31B . . 109.5 ?
C27 C31 H31C . . 109.5 ?
H31A C31 H31C . . 109.5 ?
H31B C31 H31C . . 109.5 ?
C29 C32 H32A . . 109.5 ?
C29 C32 H32B . . 109.5 ?
H32A C32 H32B . . 109.5 ?
C29 C32 H32C . . 109.5 ?
H32A C32 H32C . . 109.5 ?
H32B C32 H32C . . 109.5 ?

loop_
_geom_bond_atom_site_label_1
_geom_bond_atom_site_label_2
_geom_bond_site_symmetry_2
_geom_bond_distance
_geom_bond_publ_flag
S1 O2 . 1.420(2) ?
S1 O1 . 1.424(2) ?
S1 N1 . 1.682(2) ?
S1 C1 . 1.755(3) ?
O3 C20 . 1.320(4) ?
O3 C21 . 1.483(4) ?
O4 C17 . 1.194(4) ?
O5 C20 . 1.190(4) ?
O6 C17 . 1.321(4) ?
O6 C18 . 1.449(4) ?
N1 C14 . 1.422(3) ?
N1 C7 . 1.438(3) ?
C1 C6 . 1.363(4) ?
C1 C2 . 1.372(4) ?
C2 C3 . 1.370(5) ?
C2 H2 . 0.9300 ?
C3 C4 . 1.354(6) ?
C3 H3 . 0.9300 ?
C4 C5 . 1.371(6) ?
C4 H4 . 0.9300 ?
C5 C6 . 1.386(5) ?
C5 H5 . 0.9300 ?
C6 H6 . 0.9300 ?
C7 C8 . 1.353(3) ?
C7 C15 . 1.460(3) ?
C8 C9 . 1.441(3) ?
C8 C23 . 1.508(3) ?
C9 C14 . 1.391(3) ?
C9 C10 . 1.396(3) ?
C10 C11 . 1.368(4) ?
C10 H10 . 0.9300 ?
C11 C12 . 1.389(4) ?
C11 H11 . 0.9300 ?
C12 C13 . 1.364(4) ?
C12 H12 . 0.9300 ?
C13 C14 . 1.388(3) ?
C13 H13 . 0.9300 ?
C15 C16 . 1.332(4) ?
C15 H15 . 0.94(3) ?
C16 C17 . 1.487(4) ?
C16 C20 . 1.488(4) ?
C18 C19 . 1.465(5) ?
C18 H19A . 0.9700 ?
C18 H19B . 0.9700 ?
C19 H66A . 0.9600 ?
C19 H66B . 0.9600 ?
C19 H66C . 0.9600 ?
C21 C22 . 1.458(5) ?
C21 H21A . 0.9700 ?
C21 H21B . 0.9700 ?
C22 H33A . 0.9600 ?
C22 H33B . 0.9600 ?
C22 H33C . 0.9600 ?
C23 C24 . 1.522(3) ?
C23 H23A . 0.9700 ?
C23 H23B . 0.9700 ?
C24 C29 . 1.392(3) ?
C24 C25 . 1.396(3) ?
C25 C26 . 1.391(3) ?
C25 C30 . 1.506(4) ?
C26 C27 . 1.373(4) ?
C26 H26 . 0.9300 ?
C27 C28 . 1.375(4) ?
C27 C31 . 1.514(4) ?
C28 C29 . 1.387(4) ?
C28 H28 . 0.9300 ?
C29 C32 . 1.509(4) ?
C30 H30A . 0.9600 ?
C30 H30B . 0.9600 ?
C30 H30C . 0.9600 ?
C31 H31A . 0.9600 ?
C31 H31B . 0.9600 ?
C31 H31C . 0.9600 ?
C32 H32A . 0.9600 ?
C32 H32B . 0.9600 ?
C32 H32C . 0.9600 ?

loop_
_geom_hbond_atom_site_label_D
_geom_hbond_atom_site_label_H
_geom_hbond_atom_site_label_A
_geom_hbond_site_symmetry_A
_geom_hbond_distance_DH
_geom_hbond_distance_HA
_geom_hbond_distance_DA
_geom_hbond_angle_DHA
_geom_hbond_publ_flag
C10 H10 O4 1_655 0.93 2.43 3.179(4) 138 y
C13 H13 O1 . 0.93 2.48 3.030(4) 118 n

loop_
_geom_torsion_atom_site_label_1
_geom_torsion_atom_site_label_2
_geom_torsion_atom_site_label_3
_geom_torsion_atom_site_label_4
_geom_torsion_site_symmetry_1
_geom_torsion_site_symmetry_2
_geom_torsion_site_symmetry_3
_geom_torsion_site_symmetry_4
_geom_torsion
_geom_torsion_publ_flag
O2 S1 N1 C14 . . . . -167.56(16) ?
O1 S1 N1 C14 . . . . 62.87(18) ?
C1 S1 N1 C14 . . . . -51.82(18) ?
O2 S1 N1 C7 . . . . -37.8(2) ?
O1 S1 N1 C7 . . . . -167.42(17) ?
C1 S1 N1 C7 . . . . 77.89(19) ?
O2 S1 C1 C6 . . . . 40.3(3) ?
O1 S1 C1 C6 . . . . 173.8(2) ?
N1 S1 C1 C6 . . . . -73.7(3) ?
O2 S1 C1 C2 . . . . -141.1(2) ?
O1 S1 C1 C2 . . . . -7.6(3) ?
N1 S1 C1 C2 . . . . 104.9(3) ?
C6 C1 C2 C3 . . . . -2.1(5) ?
S1 C1 C2 C3 . . . . 179.4(3) ?
C1 C2 C3 C4 . . . . 1.6(6) ?
C2 C3 C4 C5 . . . . 0.4(7) ?
C3 C4 C5 C6 . . . . -1.9(7) ?
C2 C1 C6 C5 . . . . 0.6(5) ?
S1 C1 C6 C5 . . . . 179.2(3) ?
C4 C5 C6 C1 . . . . 1.4(7) ?
C14 N1 C7 C8 . . . . 0.4(3) ?
S1 N1 C7 C8 . . . . -133.46(18) ?
C14 N1 C7 C15 . . . . -168.9(2) ?
S1 N1 C7 C15 . . . . 57.3(3) ?
N1 C7 C8 C9 . . . . -0.6(3) ?
C15 C7 C8 C9 . . . . 167.8(2) ?
N1 C7 C8 C23 . . . . -173.7(2) ?
C15 C7 C8 C23 . . . . -5.4(4) ?
C7 C8 C9 C14 . . . . 0.5(3) ?
C23 C8 C9 C14 . . . . 174.2(2) ?
C7 C8 C9 C10 . . . . -178.5(2) ?
C23 C8 C9 C10 . . . . -4.9(4) ?
C14 C9 C10 C11 . . . . 1.0(4) ?
C8 C9 C10 C11 . . . . -180.0(2) ?
C9 C10 C11 C12 . . . . 0.2(4) ?
C10 C11 C12 C13 . . . . -1.1(5) ?
C11 C12 C13 C14 . . . . 0.8(4) ?
C12 C13 C14 C9 . . . . 0.4(4) ?
C12 C13 C14 N1 . . . . -179.9(2) ?
C10 C9 C14 C13 . . . . -1.3(4) ?
C8 C9 C14 C13 . . . . 179.5(2) ?
C10 C9 C14 N1 . . . . 178.9(2) ?
C8 C9 C14 N1 . . . . -0.3(3) ?
C7 N1 C14 C13 . . . . -179.8(3) ?
S1 N1 C14 C13 . . . . -43.7(3) ?
C7 N1 C14 C9 . . . . 0.0(2) ?
S1 N1 C14 C9 . . . . 136.08(18) ?
C8 C7 C15 C16 . . . . -124.3(3) ?
N1 C7 C15 C16 . . . . 42.8(4) ?
C7 C15 C16 C17 . . . . -0.3(4) ?
C7 C15 C16 C20 . . . . 177.9(2) ?
C18 O6 C17 O4 . . . . -2.7(5) ?
C18 O6 C17 C16 . . . . 176.6(3) ?
C15 C16 C17 O4 . . . . -122.4(3) ?
C20 C16 C17 O4 . . . . 59.2(4) ?
C15 C16 C17 O6 . . . . 58.3(4) ?
C20 C16 C17 O6 . . . . -120.1(3) ?
C17 O6 C18 C19 . . . . 94.3(5) ?
C21 O3 C20 O5 . . . . 1.9(6) ?
C21 O3 C20 C16 . . . . -178.8(3) ?
C15 C16 C20 O5 . . . . -167.4(3) ?
C17 C16 C20 O5 . . . . 11.1(4) ?
C15 C16 C20 O3 . . . . 13.4(4) ?
C17 C16 C20 O3 . . . . -168.2(3) ?
C20 O3 C21 C22 . . . . 97.3(6) ?
C7 C8 C23 C24 . . . . -46.2(4) ?
C9 C8 C23 C24 . . . . 141.6(2) ?
C8 C23 C24 C29 . . . . -74.8(3) ?
C8 C23 C24 C25 . . . . 108.4(3) ?
C29 C24 C25 C26 . . . . 0.4(4) ?
C23 C24 C25 C26 . . . . 177.2(2) ?
C29 C24 C25 C30 . . . . -177.9(2) ?
C23 C24 C25 C30 . . . . -1.1(4) ?
C24 C25 C26 C27 . . . . -0.5(4) ?
C30 C25 C26 C27 . . . . 177.9(3) ?
C25 C26 C27 C28 . . . . 0.1(4) ?
C25 C26 C27 C31 . . . . -178.8(3) ?
C26 C27 C28 C29 . . . . 0.3(4) ?
C31 C27 C28 C29 . . . . 179.3(3) ?
C27 C28 C29 C24 . . . . -0.3(4) ?
C27 C28 C29 C32 . . . . -178.2(3) ?
C25 C24 C29 C28 . . . . 0.0(4) ?
C23 C24 C29 C28 . . . . -176.9(2) ?
C25 C24 C29 C32 . . . . 177.8(3) ?
C23 C24 C29 C32 . . . . 0.9(4) ?

loop_
_cod_related_entry_id
_cod_related_entry_database
_cod_related_entry_code
1 ChemSpider 24745179
